data_1100228
loop_
_publ_author_name
'Bach, Thorsten'
'Bergmann, Hermann'
'Brummerhop, Harm'
'Lewis, Warren'
'Harms, Klaus'

_publ_section_title
;
 The [2+2]-Photocycloaddition of Aromatic Aldehydes and Ketones to
 3,4-Dihydro-2-pyridones: Regioselectivity, Diastereoselectivity,
 and Reductive Ring Opening of the Product Oxetanes
;
_journal_coden_ASTM CEUJED
_journal_issue 20
_journal_name_full 'Chemistry - A European Journal'
_journal_page_first 4512
_journal_page_last 4521
_journal_paper_doi 10.1002/1521-3765(20011015)7:20<4512::aid-chem4512>3.0.co;2-h
_journal_volume 7
_journal_year 2001
_chemical_formula_moiety 'C19 H19 N1 O2'
_chemical_formula_sum 'C19 H19 N O2'
_chemical_melting_point 465.15
_chemical_name_systematic
;
(1RS,5RS,6SR)-4-methyl-8,8-diphenyl-7-oxa-2-azabicyclo[4.2.0]octan-3-one
;
_space_group_IT_number 14
_symmetry_cell_setting monoclinic
_symmetry_space_group_name_Hall '-P 2yn'
_symmetry_space_group_name_H-M 'P 1 21/n 1'
_cell_angle_alpha 90
_cell_angle_beta 113.252(15)
_cell_angle_gamma 90
_cell_formula_units_Z 4
_cell_length_a 13.857(2)
_cell_length_b 7.9815(8)
_cell_length_c 15.117(2)
_cell_volume 1536.136
_diffrn_ambient_temperature 193
_exptl_crystal_colour colorless.
_exptl_crystal_density_diffrn 1.268
_exptl_crystal_description prism
_refine_ls_R_factor_gt 3.64
_refine_ls_wR_factor_gt 3.64
_cod_original_sg_symbol_H-M 'P 21/n'
_cod_original_formula_sum 'C19 H19 N1 O2'
_cod_database_code 1100228

loop_
_symmetry_equiv_pos_site_id
_symmetry_equiv_pos_as_xyz
1 x,y,z
2 1/2+x,1/2-y,1/2+z
3 -x,-y,-z
4 -1/2-x,-1/2+y,-1/2-z

loop_
_atom_site_label
_atom_site_type_symbol
_atom_site_fract_x
_atom_site_fract_y
_atom_site_fract_z
N1 N 0.17920(18) 0.3119(3) 0.80749(15)
O1 O 0.24798(14) 0.4899(2) 0.73157(11)
C1 C 0.1986(2) 0.4671(4) 0.78332(17)
C2 C 0.1565(2) 0.6119(4) 0.8223(2)
H1 H 0.143(2) 0.711(4) 0.7765(19)
H2 H 0.2103(18) 0.646(3) 0.8861(17)
C3 C 0.0528(2) 0.5703(4) 0.8312(2)
H3 H 0.0326(18) 0.664(4) 0.8643(16)
C4 C 0.0678(2) 0.4162(4) 0.89234(18)
H4 H 0.0013(18) 0.375(3) 0.8929(15)
O2 O 0.14741(13) 0.4376(2) 0.99043(11)
C5 C 0.1996(2) 0.2813(4) 0.98340(16)
C6 C 0.1304(2) 0.2717(4) 0.87327(18)
H5 H 0.0956(16) 0.162(3) 0.8555(14)
C7 C -0.0373(3) 0.5428(5) 0.7333(2)
H6 H -0.048(2) 0.659(4) 0.693(2)
H7 H -0.101(2) 0.510(4) 0.7439(18)
H8 H -0.018(2) 0.432(5) 0.701(2)
C8 C 0.1780(2) 0.1436(4) 1.04254(17)
C9 C 0.1593(2) 0.1862(4) 1.1232(2)
H9 H 0.1605(19) 0.307(4) 1.1389(17)
C10 C 0.1449(3) 0.0636(5) 1.1812(2)
H10 H 0.133(2) 0.094(5) 1.235(2)
C11 C 0.1494(2) -0.1022(5) 1.1601(2)
H11 H 0.141(2) -0.188(4) 1.2001(18)
C12 C 0.1665(3) -0.1463(5) 1.0790(2)
H12 H 0.1727(19) -0.252(4) 1.0671(17)
C13 C 0.1812(2) -0.0231(4) 1.0203(2)
H13 H 0.195(2) -0.049(4) 0.9640(17)
C14 C 0.31749(19) 0.3066(4) 1.01567(16)
C15 C 0.3678(2) 0.4300(4) 1.08341(18)
H14 H 0.3227(16) 0.503(3) 1.1064(15)
C16 C 0.4757(2) 0.4454(5) 1.1190(2)
H15 H 0.503(2) 0.536(4) 1.1642(18)
C17 C 0.5334(3) 0.3434(5) 1.0863(2)
H16 H 0.607(2) 0.346(4) 1.1117(19)
C18 C 0.4849(2) 0.2221(5) 1.0183(2)
H17 H 0.525(2) 0.158(4) 0.9953(19)
C19 C 0.3766(2) 0.2012(4) 0.98378(19)
H18 H 0.3354(18) 0.111(3) 0.9360(16)
H19 H 0.207(2) 0.231(4) 0.786(2)

loop_
_atom_type_symbol
_atom_type_radius_bond
C 0.68
H 0.23
N 0.68
O 0.68
